data_7055504
loop_
_publ_author_name
'Barta Holl\'o, B.'
'Magyari, J.'
'Armakovi\'c, S.'
'Bogdanovi\'c, G. A.'
'Rodi\'c, M. V.'
'Armakovi\'c, S. J.'
'Moln\'ar, J.'
'Spengler, G.'
'Leovac, V. M.'
'M\'esz\'aros Sz\'ecs\'enyi, K.'

_publ_section_title
;
 Coordination compounds of a hydrazone derivative with Co(iii), Ni(ii),
 Cu(ii) and Zn(ii): synthesis, characterization, reactivity assessment and
 biological evaluation
;
_journal_issue 7
_journal_name_full 'New J. Chem.'
_journal_page_first 5885
_journal_paper_doi 10.1039/C6NJ00560H
_journal_volume 40
_journal_year 2016
_chemical_formula_moiety 'C34 H34 Cl4 Co2 N18 O6'
_chemical_formula_sum 'C34 H34 Cl4 Co2 N18 O6'
_chemical_formula_weight 1050.45
_chemical_name_common
'di-(\m~2~-2,6-diacetylpyridine bis(3-chloropyridazine-6-hydrazonato))- \m~2~-peroxido-di-cobalt(III)) tetrahydrate'
_chemical_name_systematic
'di-(\m~2~-2,6-diacetylpyridine bis(3-chloropyridazine-6-hydrazonato))- \m~2~-peroxido-di-cobalt(III)) tetrahydrate'
_space_group_crystal_system monoclinic
_space_group_IT_number 15
_space_group_name_Hall '-C 2yc'
_space_group_name_H-M_alt 'C 1 2/c 1'
_symmetry_space_group_name_Hall '-C 2yc'
_symmetry_space_group_name_H-M 'C 1 2/c 1'
_atom_sites_solution_hydrogens geom
_atom_sites_solution_primary dual
_atom_sites_solution_secondary dual
_audit_creation_method SHELXL-2014/6
_audit_update_record
;
2016-02-07 deposited with the CCDC.
2016-04-27 downloaded from the CCDC.
;
_cell_angle_alpha 90
_cell_angle_beta 94.369(2)
_cell_angle_gamma 90
_cell_formula_units_Z 4
_cell_length_a 12.7108(4)
_cell_length_b 22.8673(5)
_cell_length_c 14.7326(3)
_cell_measurement_reflns_used 5036
_cell_measurement_temperature 294(2)
_cell_measurement_theta_max 28.2130
_cell_measurement_theta_min 3.4620
_cell_volume 4269.76(19)
_computing_cell_refinement
; CrysAlisPro, Agilent Technologies,
 Version 1.171.37.31 (release 14-01-2014 CrysAlis171 .NET)
 (compiled Jan 14 2014,18:38:05)
;
_computing_data_collection
; CrysAlisPro, Agilent Technologies,
 Version 1.171.37.31 (release 14-01-2014 CrysAlis171 .NET)
 (compiled Jan 14 2014,18:38:05)
;
_computing_data_reduction
; CrysAlisPro, Agilent Technologies,
 Version 1.171.37.31 (release 14-01-2014 CrysAlis171 .NET)
 (compiled Jan 14 2014,18:38:05)
;
_computing_molecular_graphics 'ORTEP 3 for Windows (Farrugia, 2012)'
_computing_publication_material ' shelXle (H\"ubschle et al. 2011), and WinGX (Farrugia, 2012)'
_computing_structure_refinement 'SHELXL-2014/6 (Sheldrick, 2014)'
_computing_structure_solution 'SHELXT (Sheldrick, 2015)'
_diffrn_ambient_temperature 294(2)
_diffrn_detector 'CCD plate'
_diffrn_detector_area_resol_mean 16.3280
_diffrn_detector_type Sapphire3
_diffrn_measured_fraction_theta_full 0.999
_diffrn_measured_fraction_theta_max 0.886
_diffrn_measurement_details
;
  1 omega  -66.00    1.00   1.0000   70.0000
omega____ theta____ kappa____ phi______ frames
    -      -18.3860  -57.0000    0.0000 67

  2 omega  -75.00   -6.00   1.0000   70.0000
omega____ theta____ kappa____ phi______ frames
    -      -18.3860  -37.0000  -90.0000 69

  3 omega  -82.00   12.00   1.0000   70.0000
omega____ theta____ kappa____ phi______ frames
    -      -18.3860  -77.0000  150.0000 94

  4 omega   39.00   95.00   1.0000   70.0000
omega____ theta____ kappa____ phi______ frames
    -       19.0110  178.0000  -30.0000 56

  5 omega   35.00   69.00   1.0000   70.0000
omega____ theta____ kappa____ phi______ frames
    -       19.0110  178.0000 -120.0000 34

  6 omega  -25.00   61.00   1.0000   70.0000
omega____ theta____ kappa____ phi______ frames
    -       19.0110  -99.0000   60.0000 86

;
_diffrn_measurement_device_type 'Gemini S (Oxford Diffraction)'
_diffrn_measurement_method '\w scans'
_diffrn_radiation_type MoK\a
_diffrn_radiation_wavelength 0.71073
_diffrn_reflns_av_R_equivalents 0.0275
_diffrn_reflns_av_unetI/netI 0.0298
_diffrn_reflns_Laue_measured_fraction_full 0.999
_diffrn_reflns_Laue_measured_fraction_max 0.886
_diffrn_reflns_limit_h_max 17
_diffrn_reflns_limit_h_min -17
_diffrn_reflns_limit_k_max 29
_diffrn_reflns_limit_k_min -30
_diffrn_reflns_limit_l_max 18
_diffrn_reflns_limit_l_min -19
_diffrn_reflns_number 16829
_diffrn_reflns_point_group_measured_fraction_full 0.999
_diffrn_reflns_point_group_measured_fraction_max 0.886
_diffrn_reflns_theta_full 26.320
_diffrn_reflns_theta_max 29.068
_diffrn_reflns_theta_min 3.119
_diffrn_source 'Enhance (Mo) X-ray Source'
_exptl_absorpt_coefficient_mu 1.095
_exptl_absorpt_correction_T_max 1.00000
_exptl_absorpt_correction_T_min 0.89950
_exptl_absorpt_correction_type multi-scan
_exptl_absorpt_process_details
;
CrysAlisPro, Agilent Technologies,
Version 1.171.37.31 (release 14-01-2014 CrysAlis171 .NET)
(compiled Jan 14 2014,18:38:05)
Empirical absorption correction using spherical harmonics,
 implemented in SCALE3 ABSPACK scaling algorithm.
;
_exptl_crystal_colour red
_exptl_crystal_density_diffrn 1.634
_exptl_crystal_description prism
_exptl_crystal_F_000 2136
_exptl_crystal_size_max 0.516
_exptl_crystal_size_mid 0.133
_exptl_crystal_size_min 0.045
_refine_diff_density_max 0.402
_refine_diff_density_min -0.241
_refine_diff_density_rms 0.058
_refine_ls_extinction_method none
_refine_ls_goodness_of_fit_ref 1.053
_refine_ls_hydrogen_treatment constr
_refine_ls_matrix_type full
_refine_ls_number_parameters 291
_refine_ls_number_reflns 5072
_refine_ls_number_restraints 0
_refine_ls_restrained_S_all 1.053
_refine_ls_R_factor_all 0.0548
_refine_ls_R_factor_gt 0.0375
_refine_ls_shift/su_max 0.001
_refine_ls_shift/su_mean 0.000
_refine_ls_structure_factor_coef Fsqd
_refine_ls_weighting_details 'w=1/[\s^2^(Fo^2^)+(0.0488P)^2^+3.4062P] where P=(Fo^2^+2Fc^2^)/3'
_refine_ls_weighting_scheme calc
_refine_ls_wR_factor_gt 0.0934
_refine_ls_wR_factor_ref 0.1007
_reflns_Friedel_coverage 0.000
_reflns_number_gt 3967
_reflns_number_total 5072
_reflns_threshold_expression 'I > 2\s(I)'
_cod_data_source_file c6nj00560h2.cif
_cod_data_source_block 1
_cod_depositor_comments 'Adding full bibliography for 7055504.cif.'
_cod_database_code 7055504
_shelx_space_group_comment
;
The symmetry employed for this shelxl refinement is uniquely defined
by the following loop, which should always be used as a source of
symmetry information in preference to the above space-group names.
They are only intended as comments.
;
_shelxl_version_number 2014/6

loop_
_space_group_symop_operation_xyz
'x, y, z'
'-x, y, -z+1/2'
'x+1/2, y+1/2, z'
'-x+1/2, y+1/2, -z+1/2'
'-x, -y, -z'
'x, -y, z-1/2'
'-x+1/2, -y+1/2, -z'
'x+1/2, -y+1/2, z-1/2'

loop_
_atom_site_label
_atom_site_type_symbol
_atom_site_fract_x
_atom_site_fract_y
_atom_site_fract_z
_atom_site_U_iso_or_equiv
_atom_site_adp_type
_atom_site_occupancy
_atom_site_site_symmetry_order
_atom_site_calc_flag
_atom_site_refinement_flags_posn
_atom_site_refinement_flags_adp
Co1 Co 0.10808(2) 0.12401(2) 0.16291(2) 0.02825(10) Uani 1 1 d . .
Cl1A Cl -0.12668(7) 0.13907(4) -0.16587(5) 0.0706(2) Uani 1 1 d . .
Cl1B Cl -0.51255(7) 0.18694(5) 0.39387(9) 0.0982(4) Uani 1 1 d . .
O1 O 0.00395(12) 0.07330(6) 0.20231(10) 0.0327(3) Uani 1 1 d . .
N1 N 0.17694(14) 0.12508(8) 0.28719(12) 0.0323(4) Uani 1 1 d . .
N2A N 0.19701(15) 0.05975(8) 0.15156(13) 0.0371(4) Uani 1 1 d . .
N3A N 0.19265(18) 0.02972(10) 0.07191(15) 0.0504(5) Uani 1 1 d . .
N4A N 0.06564(15) 0.10173(8) 0.03998(12) 0.0344(4) Uani 1 1 d . .
N5A N -0.00794(15) 0.12775(8) -0.01655(12) 0.0369(4) Uani 1 1 d . .
N2B N -0.02188(14) 0.19697(7) 0.34499(11) 0.0302(4) Uani 1 1 d . .
N3B N -0.08142(16) 0.24761(8) 0.35194(14) 0.0398(4) Uani 1 1 d . .
N4B N -0.21409(15) 0.17931(8) 0.37079(13) 0.0369(4) Uani 1 1 d . .
N5B N -0.31581(16) 0.16510(10) 0.38009(15) 0.0478(5) Uani 1 1 d . .
C1 C 0.15741(17) 0.15818(10) 0.35892(15) 0.0351(5) Uani 1 1 d . .
C2 C 0.2155(2) 0.15135(13) 0.44251(17) 0.0475(6) Uani 1 1 d . .
H2 H 0.2030 0.1759 0.4908 0.057 Uiso 1 1 calc R U
C3 C 0.2909(2) 0.10852(14) 0.45363(19) 0.0571(7) Uani 1 1 d . .
H3 H 0.3292 0.1034 0.5094 0.069 Uiso 1 1 calc R U
C4 C 0.3087(2) 0.07341(13) 0.3812(2) 0.0534(7) Uani 1 1 d . .
H4 H 0.3591 0.0439 0.3875 0.064 Uiso 1 1 calc R U
C5 C 0.25163(18) 0.08200(10) 0.29866(17) 0.0399(5) Uani 1 1 d . .
C6A C 0.26220(19) 0.04573(11) 0.21947(18) 0.0441(6) Uani 1 1 d . .
C7A C 0.3388(3) -0.00371(15) 0.2159(3) 0.0763(10) Uani 1 1 d . .
H7A1 H 0.3261 -0.0317 0.2624 0.114 Uiso 1 1 calc R U
H7A2 H 0.4095 0.0110 0.2257 0.114 Uiso 1 1 calc R U
H7A3 H 0.3301 -0.0222 0.1573 0.114 Uiso 1 1 calc R U
C8A C 0.1178(2) 0.05303(10) 0.01488(16) 0.0414(5) Uani 1 1 d . .
C9A C 0.0876(3) 0.02648(12) -0.07059(18) 0.0564(7) Uani 1 1 d . .
H9A H 0.1210 -0.0073 -0.0887 0.068 Uiso 1 1 calc R U
C10A C 0.0099(3) 0.05103(12) -0.12454(17) 0.0536(7) Uani 1 1 d . .
H10A H -0.0144 0.0340 -0.1795 0.064 Uiso 1 1 calc R U
C11A C -0.0326(2) 0.10313(11) -0.09478(15) 0.0440(6) Uani 1 1 d . .
C6B C 0.07897(18) 0.20609(10) 0.35398(14) 0.0342(5) Uani 1 1 d . .
C7B C 0.1251(2) 0.26567(11) 0.3730(2) 0.0513(7) Uani 1 1 d . .
H7B1 H 0.2007 0.2631 0.3784 0.077 Uiso 1 1 calc R U
H7B2 H 0.1010 0.2804 0.4287 0.077 Uiso 1 1 calc R U
H7B3 H 0.1031 0.2916 0.3239 0.077 Uiso 1 1 calc R U
C8B C -0.18193(19) 0.23537(10) 0.36501(15) 0.0390(5) Uani 1 1 d . .
C9B C -0.2562(2) 0.28089(13) 0.3736(2) 0.0615(8) Uani 1 1 d . .
H9B H -0.2354 0.3199 0.3721 0.074 Uiso 1 1 calc R U
C10B C -0.3567(3) 0.26668(14) 0.3837(2) 0.0690(9) Uani 1 1 d . .
H10B H -0.4077 0.2954 0.3894 0.083 Uiso 1 1 calc R U
C11B C -0.3826(2) 0.20746(14) 0.3856(2) 0.0580(7) Uani 1 1 d . .
O2 O 0.0506(3) 0.37574(11) 0.1668(2) 0.1121(11) Uani 1 1 d . .
O3 O 0.0707(3) 0.45303(13) 0.0216(2) 0.1098(10) Uani 1 1 d . .

loop_
_atom_site_aniso_label
_atom_site_aniso_U_11
_atom_site_aniso_U_22
_atom_site_aniso_U_33
_atom_site_aniso_U_23
_atom_site_aniso_U_13
_atom_site_aniso_U_12
Co1 0.02940(16) 0.02717(15) 0.02838(15) 0.00119(11) 0.00347(11) 0.00381(12)
Cl1A 0.0848(6) 0.0833(6) 0.0402(4) -0.0044(3) -0.0176(4) 0.0157(4)
Cl1B 0.0428(4) 0.1083(8) 0.1479(10) -0.0121(7) 0.0352(5) 0.0031(5)
O1 0.0341(8) 0.0313(8) 0.0332(7) -0.0047(6) 0.0059(6) -0.0022(6)
N1 0.0277(9) 0.0345(10) 0.0345(9) 0.0045(7) 0.0003(7) -0.0033(8)
N2A 0.0338(10) 0.0357(10) 0.0427(11) 0.0028(8) 0.0079(8) 0.0084(8)
N3A 0.0601(14) 0.0459(12) 0.0462(12) -0.0076(9) 0.0105(10) 0.0190(11)
N4A 0.0417(11) 0.0315(9) 0.0304(9) -0.0017(7) 0.0048(8) 0.0046(8)
N5A 0.0414(11) 0.0376(10) 0.0314(9) -0.0007(8) 0.0002(8) 0.0025(8)
N2B 0.0364(10) 0.0275(9) 0.0270(8) -0.0004(7) 0.0033(7) -0.0033(7)
N3B 0.0452(12) 0.0269(9) 0.0478(11) -0.0032(8) 0.0064(9) 0.0000(8)
N4B 0.0359(10) 0.0379(10) 0.0379(10) -0.0056(8) 0.0087(8) -0.0015(8)
N5B 0.0357(11) 0.0540(13) 0.0554(13) -0.0051(10) 0.0145(9) -0.0003(10)
C1 0.0282(11) 0.0430(13) 0.0338(11) 0.0034(9) -0.0005(9) -0.0102(9)
C2 0.0400(14) 0.0650(17) 0.0361(12) -0.0010(11) -0.0058(10) -0.0140(13)
C3 0.0450(16) 0.075(2) 0.0477(15) 0.0142(14) -0.0172(12) -0.0073(14)
C4 0.0395(15) 0.0567(16) 0.0616(17) 0.0146(13) -0.0120(12) 0.0033(12)
C5 0.0295(12) 0.0408(13) 0.0486(13) 0.0106(10) -0.0026(10) 0.0016(10)
C6A 0.0362(13) 0.0411(13) 0.0548(15) 0.0075(11) 0.0031(11) 0.0101(11)
C7A 0.068(2) 0.071(2) 0.088(3) 0.0010(18) -0.0073(18) 0.0372(18)
C8A 0.0496(15) 0.0368(12) 0.0391(12) -0.0032(9) 0.0127(11) 0.0089(11)
C9A 0.083(2) 0.0446(15) 0.0430(14) -0.0101(11) 0.0169(14) 0.0125(14)
C10A 0.083(2) 0.0489(15) 0.0297(12) -0.0076(10) 0.0084(12) -0.0015(14)
C11A 0.0545(16) 0.0467(14) 0.0306(11) -0.0007(10) 0.0015(10) -0.0012(12)
C6B 0.0398(13) 0.0377(12) 0.0251(10) -0.0031(8) 0.0030(8) -0.0105(10)
C7B 0.0530(16) 0.0431(14) 0.0578(16) -0.0140(12) 0.0051(12) -0.0178(12)
C8B 0.0447(14) 0.0363(12) 0.0365(12) -0.0044(9) 0.0053(10) 0.0030(10)
C9B 0.0607(19) 0.0421(15) 0.083(2) -0.0058(14) 0.0150(16) 0.0099(14)
C10B 0.0552(19) 0.063(2) 0.091(2) -0.0083(17) 0.0176(17) 0.0229(15)
C11B 0.0400(15) 0.0671(19) 0.0693(19) -0.0087(15) 0.0195(13) 0.0044(14)
O2 0.143(3) 0.0503(15) 0.148(3) -0.0095(15) 0.044(2) -0.0088(15)
O3 0.121(2) 0.097(2) 0.110(2) -0.0104(17) -0.0018(19) -0.0061(18)

loop_
_atom_type_symbol
_atom_type_description
_atom_type_scat_dispersion_real
_atom_type_scat_dispersion_imag
_atom_type_scat_source
C C 0.0033 0.0016 'International Tables Vol C Tables 4.2.6.8 and 6.1.1.4'
H H 0.0000 0.0000 'International Tables Vol C Tables 4.2.6.8 and 6.1.1.4'
N N 0.0061 0.0033 'International Tables Vol C Tables 4.2.6.8 and 6.1.1.4'
O O 0.0106 0.0060 'International Tables Vol C Tables 4.2.6.8 and 6.1.1.4'
Cl Cl 0.1484 0.1585 'International Tables Vol C Tables 4.2.6.8 and 6.1.1.4'
Co Co 0.3494 0.9721 'International Tables Vol C Tables 4.2.6.8 and 6.1.1.4'

loop_
_geom_angle_atom_site_label_1
_geom_angle_atom_site_label_2
_geom_angle_atom_site_label_3
_geom_angle
_geom_angle_site_symmetry_1
_geom_angle_site_symmetry_3
N2A Co1 O1 89.28(7) . .
N2A Co1 N4A 80.52(8) . .
O1 Co1 N4A 88.49(7) . .
N2A Co1 N4B 93.04(8) . 2
O1 Co1 N4B 176.30(7) . 2
N4A Co1 N4B 94.73(8) . 2
N2A Co1 N1 82.17(8) . .
O1 Co1 N1 89.66(7) . .
N4A Co1 N1 162.62(8) . .
N4B Co1 N1 87.81(8) 2 .
N2A Co1 N2B 170.29(8) . 2
O1 Co1 N2B 97.88(7) . 2
N4A Co1 N2B 93.06(7) . 2
N4B Co1 N2B 80.15(8) 2 2
N1 Co1 N2B 104.32(7) . 2
O1 O1 Co1 114.22(11) 2 .
C1 N1 C5 118.5(2) . .
C1 N1 Co1 130.19(16) . .
C5 N1 Co1 111.15(15) . .
C6A N2A N3A 121.8(2) . .
C6A N2A Co1 118.89(17) . .
N3A N2A Co1 119.34(15) . .
C8A N3A N2A 108.86(19) . .
N5A N4A C8A 121.64(19) . .
N5A N4A Co1 126.88(14) . .
C8A N4A Co1 111.45(15) . .
C11A N5A N4A 117.9(2) . .
C6B N2B N3B 113.45(18) . .
C6B N2B Co1 132.49(16) . 2
N3B N2B Co1 113.64(14) . 2
C8B N3B N2B 111.57(18) . .
C8B N4B N5B 122.1(2) . .
C8B N4B Co1 112.53(15) . 2
N5B N4B Co1 123.93(15) . 2
C11B N5B N4B 117.6(2) . .
N1 C1 C2 121.1(2) . .
N1 C1 C6B 123.01(19) . .
C2 C1 C6B 115.8(2) . .
C3 C2 C1 120.2(3) . .
C3 C2 H2 119.9 . .
C1 C2 H2 119.9 . .
C4 C3 C2 118.8(2) . .
C4 C3 H3 120.6 . .
C2 C3 H3 120.6 . .
C3 C4 C5 119.7(3) . .
C3 C4 H4 120.1 . .
C5 C4 H4 120.1 . .
N1 C5 C4 121.6(2) . .
N1 C5 C6A 114.8(2) . .
C4 C5 C6A 123.6(2) . .
N2A C6A C5 112.9(2) . .
N2A C6A C7A 122.8(3) . .
C5 C6A C7A 124.2(2) . .
C6A C7A H7A1 109.5 . .
C6A C7A H7A2 109.5 . .
H7A1 C7A H7A2 109.5 . .
C6A C7A H7A3 109.5 . .
H7A1 C7A H7A3 109.5 . .
H7A2 C7A H7A3 109.5 . .
N3A C8A N4A 119.7(2) . .
N3A C8A C9A 121.3(2) . .
N4A C8A C9A 119.0(2) . .
C10A C9A C8A 118.8(2) . .
C10A C9A H9A 120.6 . .
C8A C9A H9A 120.6 . .
C9A C10A C11A 117.2(2) . .
C9A C10A H10A 121.4 . .
C11A C10A H10A 121.4 . .
N5A C11A C10A 125.2(2) . .
N5A C11A Cl1A 116.0(2) . .
C10A C11A Cl1A 118.76(19) . .
N2B C6B C1 122.94(19) . .
N2B C6B C7B 122.3(2) . .
C1 C6B C7B 114.3(2) . .
C6B C7B H7B1 109.5 . .
C6B C7B H7B2 109.5 . .
H7B1 C7B H7B2 109.5 . .
C6B C7B H7B3 109.5 . .
H7B1 C7B H7B3 109.5 . .
H7B2 C7B H7B3 109.5 . .
N3B C8B N4B 120.4(2) . .
N3B C8B C9B 120.6(2) . .
N4B C8B C9B 119.0(2) . .
C10B C9B C8B 118.7(3) . .
C10B C9B H9B 120.7 . .
C8B C9B H9B 120.7 . .
C9B C10B C11B 117.8(3) . .
C9B C10B H10B 121.1 . .
C11B C10B H10B 121.1 . .
N5B C11B C10B 124.7(3) . .
N5B C11B Cl1B 115.8(2) . .
C10B C11B Cl1B 119.5(2) . .

loop_
_geom_bond_atom_site_label_1
_geom_bond_atom_site_label_2
_geom_bond_distance
_geom_bond_site_symmetry_2
Co1 N2A 1.8691(18) .
Co1 O1 1.8843(14) .
Co1 N4A 1.9187(18) .
Co1 N4B 1.9399(19) 2
Co1 N1 1.9685(18) .
Co1 N2B 1.9945(17) 2
Cl1A C11A 1.736(3) .
Cl1B C11B 1.730(3) .
O1 O1 1.416(3) 2
N1 C1 1.339(3) .
N1 C5 1.369(3) .
N2A C6A 1.290(3) .
N2A N3A 1.357(3) .
N3A C8A 1.331(3) .
N4A N5A 1.343(3) .
N4A C8A 1.362(3) .
N5A C11A 1.299(3) .
N2B C6B 1.296(3) .
N2B N3B 1.391(3) .
N2B Co1 1.9945(17) 2
N3B C8B 1.336(3) .
N4B C8B 1.350(3) .
N4B N5B 1.350(3) .
N4B Co1 1.9399(18) 2
N5B C11B 1.295(4) .
C1 C2 1.396(3) .
C1 C6B 1.479(3) .
C2 C3 1.372(4) .
C2 H2 0.9300 .
C3 C4 1.368(4) .
C3 H3 0.9300 .
C4 C5 1.382(3) .
C4 H4 0.9300 .
C5 C6A 1.446(4) .
C6A C7A 1.496(4) .
C7A H7A1 0.9600 .
C7A H7A2 0.9600 .
C7A H7A3 0.9600 .
C8A C9A 1.424(4) .
C9A C10A 1.342(4) .
C9A H9A 0.9300 .
C10A C11A 1.393(4) .
C10A H10A 0.9300 .
C6B C7B 1.501(3) .
C7B H7B1 0.9600 .
C7B H7B2 0.9600 .
C7B H7B3 0.9600 .
C8B C9B 1.417(4) .
C9B C10B 1.338(4) .
C9B H9B 0.9300 .
C10B C11B 1.394(4) .
C10B H10B 0.9300 .

loop_
_geom_torsion_atom_site_label_1
_geom_torsion_atom_site_label_2
_geom_torsion_atom_site_label_3
_geom_torsion_atom_site_label_4
_geom_torsion
_geom_torsion_site_symmetry_1
_geom_torsion_site_symmetry_4
N2A Co1 O1 O1 101.57(12) . 2
N4A Co1 O1 O1 -177.89(12) . 2
N1 Co1 O1 O1 19.39(12) . 2
N2B Co1 O1 O1 -85.02(12) 2 2
O1 Co1 N2A C6A -92.55(19) . .
N4A Co1 N2A C6A 178.9(2) . .
N4B Co1 N2A C6A 84.56(19) 2 .
N1 Co1 N2A C6A -2.80(18) . .
O1 Co1 N2A N3A 88.53(18) . .
N4A Co1 N2A N3A -0.06(18) . .
N4B Co1 N2A N3A -94.35(18) 2 .
N1 Co1 N2A N3A 178.29(19) . .
C6A N2A N3A C8A 179.1(2) . .
Co1 N2A N3A C8A -2.0(3) . .
C8A N4A N5A C11A 3.8(3) . .
Co1 N4A N5A C11A -173.91(17) . .
C6B N2B N3B C8B -164.53(19) . .
Co1 N2B N3B C8B 9.0(2) 2 .
C8B N4B N5B C11B -1.6(4) . .
Co1 N4B N5B C11B -167.1(2) 2 .
C5 N1 C1 C2 3.4(3) . .
Co1 N1 C1 C2 179.18(17) . .
C5 N1 C1 C6B 179.6(2) . .
Co1 N1 C1 C6B -4.7(3) . .
N1 C1 C2 C3 -2.9(4) . .
C6B C1 C2 C3 -179.3(2) . .
C1 C2 C3 C4 0.8(4) . .
C2 C3 C4 C5 0.6(4) . .
C1 N1 C5 C4 -2.0(3) . .
Co1 N1 C5 C4 -178.53(19) . .
C1 N1 C5 C6A 175.8(2) . .
Co1 N1 C5 C6A -0.7(2) . .
C3 C4 C5 N1 0.0(4) . .
C3 C4 C5 C6A -177.6(3) . .
N3A N2A C6A C5 -178.1(2) . .
Co1 N2A C6A C5 3.0(3) . .
N3A N2A C6A C7A 0.9(4) . .
Co1 N2A C6A C7A -178.0(2) . .
N1 C5 C6A N2A -1.4(3) . .
C4 C5 C6A N2A 176.4(2) . .
N1 C5 C6A C7A 179.7(3) . .
C4 C5 C6A C7A -2.6(4) . .
N2A N3A C8A N4A 4.0(3) . .
N2A N3A C8A C9A -173.1(2) . .
N5A N4A C8A N3A 177.8(2) . .
Co1 N4A C8A N3A -4.1(3) . .
N5A N4A C8A C9A -5.1(3) . .
Co1 N4A C8A C9A 173.0(2) . .
N3A C8A C9A C10A 178.4(3) . .
N4A C8A C9A C10A 1.4(4) . .
C8A C9A C10A C11A 3.2(4) . .
N4A N5A C11A C10A 1.2(4) . .
N4A N5A C11A Cl1A -179.12(16) . .
C9A C10A C11A N5A -4.7(4) . .
C9A C10A C11A Cl1A 175.6(2) . .
N3B N2B C6B C1 173.27(19) . .
Co1 N2B C6B C1 1.3(3) 2 .
N3B N2B C6B C7B 1.8(3) . .
Co1 N2B C6B C7B -170.18(17) 2 .
N1 C1 C6B N2B 71.2(3) . .
C2 C1 C6B N2B -112.4(2) . .
N1 C1 C6B C7B -116.7(2) . .
C2 C1 C6B C7B 59.7(3) . .
N2B N3B C8B N4B 0.6(3) . .
N2B N3B C8B C9B -179.8(2) . .
N5B N4B C8B N3B -177.1(2) . .
Co1 N4B C8B N3B -10.2(3) 2 .
N5B N4B C8B C9B 3.3(4) . .
Co1 N4B C8B C9B 170.2(2) 2 .
N3B C8B C9B C10B 177.9(3) . .
N4B C8B C9B C10B -2.5(4) . .
C8B C9B C10B C11B 0.2(5) . .
N4B N5B C11B C10B -0.9(5) . .
N4B N5B C11B Cl1B 178.09(19) . .
C9B C10B C11B N5B 1.6(5) . .
C9B C10B C11B Cl1B -177.4(3) . .
